data_4509228
loop_
_publ_author_name
'Tong, Xiao-Lan'
'Wang, Duo-Zhi'
'Hu, Tong-Liang'
'Song, Wei-Chao'
'Tao, Ying'
'Bu, Xian-He'

_publ_section_title
;
 Zinc and Cadmium Coordination Polymers with Bis(tetrazole) Ligands
 Bearing Flexible Spacers: Synthesis, Crystal Structures, and Properties
;
_journal_issue 5
_journal_name_full 'Crystal Growth &amp; Design'
_journal_page_first 2280
_journal_paper_doi 10.1021/cg8010629
_journal_volume 9
_journal_year 2009
_chemical_formula_sum 'C5 H6 N8 O0 Zn'
_chemical_formula_weight 243.55
_chemical_name_systematic
; 
 ? 
;
_space_group_IT_number 14
_symmetry_cell_setting monoclinic
_symmetry_space_group_name_Hall '-P 2ybc'
_symmetry_space_group_name_H-M 'P 1 21/c 1'
_atom_sites_solution_hydrogens geom
_atom_sites_solution_primary direct
_atom_sites_solution_secondary difmap
_audit_creation_method SHELXL-97
_cell_angle_alpha 90.00
_cell_angle_beta 96.04(3)
_cell_angle_gamma 90.00
_cell_formula_units_Z 4
_cell_length_a 5.5424(11)
_cell_length_b 15.704(3)
_cell_length_c 9.5651(19)
_cell_measurement_reflns_used 2114
_cell_measurement_temperature 113.1500
_cell_measurement_theta_max 25.0200
_cell_measurement_theta_min 2.5033
_cell_volume 827.9(3)
_computing_cell_refinement 'Bruker SMART APEX II'
_computing_data_collection 'Bruker SMART APEX II'
_computing_data_reduction 'Bruker SAINT'
_computing_molecular_graphics 'Bruker SHELXTL'
_computing_publication_material 'Bruker SHELXTL'
_computing_structure_refinement 'SHELXL-97 (Sheldrick, 1997)'
_computing_structure_solution 'SHELXS-97 (Sheldrick, 1990)'
_diffrn_ambient_temperature 113.1500
_diffrn_measured_fraction_theta_full 1.000
_diffrn_measured_fraction_theta_max 1.000
_diffrn_measurement_device_type 'APEX II CCD area detector'
_diffrn_measurement_method 'phi and omega scans'
_diffrn_radiation_monochromator graphite
_diffrn_radiation_source 'fine-focus sealed tube'
_diffrn_radiation_type MoK\a
_diffrn_radiation_wavelength 0.71073
_diffrn_reflns_av_R_equivalents 0.0377
_diffrn_reflns_av_sigmaI/netI 0.0286
_diffrn_reflns_limit_h_max 7
_diffrn_reflns_limit_h_min -7
_diffrn_reflns_limit_k_max 20
_diffrn_reflns_limit_k_min -20
_diffrn_reflns_limit_l_max 11
_diffrn_reflns_limit_l_min -12
_diffrn_reflns_number 10148
_diffrn_reflns_theta_full 27.86
_diffrn_reflns_theta_max 27.86
_diffrn_reflns_theta_min 2.50
_exptl_absorpt_coefficient_mu 2.937
_exptl_absorpt_correction_T_max 0.7195
_exptl_absorpt_correction_T_min 0.6839
_exptl_absorpt_correction_type multi-scan
_exptl_absorpt_process_details SADABS
_exptl_crystal_colour colourless
_exptl_crystal_density_diffrn 1.954
_exptl_crystal_density_meas ?
_exptl_crystal_density_method 'not measured'
_exptl_crystal_description prism
_exptl_crystal_F_000 488
_exptl_crystal_size_max 0.14
_exptl_crystal_size_mid 0.12
_exptl_crystal_size_min 0.12
_refine_diff_density_max 0.646
_refine_diff_density_min -0.380
_refine_diff_density_rms 0.080
_refine_ls_extinction_method none
_refine_ls_goodness_of_fit_ref 1.055
_refine_ls_hydrogen_treatment constr
_refine_ls_matrix_type full
_refine_ls_number_parameters 127
_refine_ls_number_reflns 1975
_refine_ls_number_restraints 0
_refine_ls_restrained_S_all 1.055
_refine_ls_R_factor_all 0.0299
_refine_ls_R_factor_gt 0.0244
_refine_ls_shift/su_max 0.001
_refine_ls_shift/su_mean 0.000
_refine_ls_structure_factor_coef Fsqd
_refine_ls_weighting_details 'calc w=1/[\s^2^(Fo^2^)+(0.0289P)^2^+0.0649P] where P=(Fo^2^+2Fc^2^)/3'
_refine_ls_weighting_scheme calc
_refine_ls_wR_factor_gt 0.0517
_refine_ls_wR_factor_ref 0.0537
_reflns_number_gt 1711
_reflns_number_total 1975
_reflns_threshold_expression >2sigma(I)
_cod_data_source_file cg8010629sup1.cif
_cod_data_source_block 4
_cod_depositor_comments
;
The following automatic conversions were performed:

'_exptl_absorpt_correction_type' value 'MULTI-SCAN' changed to
'multi-scan' according to
/home/saulius/struct/CIF-dictionaries/cif_core.dic dictionary named
'cif_core.dic' version 2.4.2 from 2011-04-26.

Automatic conversion script
Id: cif_fix_values 1891 2012-01-12 08:04:46Z andrius 

The following automatic conversions were performed:

'_exptl_crystal_density_meas' value 'none' was changed to '?' - the
value is perceived as not measured.

Automatic conversion script
Id: cif_fix_values 3008 2015-01-20 13:52:24Z robertas 
;
_cod_original_sg_symbol_H-M P2(1)/c
_cod_database_code 4509228

loop_
_symmetry_equiv_pos_as_xyz
'x, y, z'
'-x, y+1/2, -z+1/2'
'-x, -y, -z'
'x, -y-1/2, z-1/2'

loop_
_atom_site_label
_atom_site_type_symbol
_atom_site_fract_x
_atom_site_fract_y
_atom_site_fract_z
_atom_site_U_iso_or_equiv
_atom_site_adp_type
_atom_site_occupancy
_atom_site_symmetry_multiplicity
_atom_site_calc_flag
_atom_site_refinement_flags
Zn1 Zn 0.41301(3) 0.626512(12) 0.10424(2) 0.00897(7) Uani 1 1 d .
C1 C 0.3296(3) 0.76911(11) 0.32146(18) 0.0102(4) Uani 1 1 d .
C2 C 0.1074(3) 0.80901(11) 0.24575(18) 0.0125(4) Uani 1 1 d .
H2A H 0.0195 0.8385 0.3138 0.015 Uiso 1 1 calc R
H2B H 0.0030 0.7642 0.2039 0.015 Uiso 1 1 calc R
C3 C 0.1593(3) 0.87239(11) 0.12976(19) 0.0141(4) Uani 1 1 d .
H3A H 0.2483 0.8430 0.0622 0.017 Uiso 1 1 calc R
H3B H 0.0060 0.8908 0.0809 0.017 Uiso 1 1 calc R
C4 C 0.6960(3) 0.45137(11) 0.3176(2) 0.0141(4) Uani 1 1 d .
H4A H 0.5432 0.4334 0.2675 0.017 Uiso 1 1 calc R
H4B H 0.6596 0.4850 0.3978 0.017 Uiso 1 1 calc R
C5 C 0.8290(3) 0.50576(11) 0.22258(18) 0.0106(4) Uani 1 1 d .
N1 N 0.4466(3) 0.70167(9) 0.27596(15) 0.0116(3) Uani 1 1 d .
N2 N 0.6338(3) 0.68381(10) 0.37582(15) 0.0132(3) Uani 1 1 d .
N3 N 0.6312(3) 0.73824(10) 0.47762(16) 0.0138(3) Uani 1 1 d .
N4 N 0.4412(3) 0.79300(9) 0.44608(15) 0.0118(3) Uani 1 1 d .
N5 N 0.7216(3) 0.55985(9) 0.12526(15) 0.0108(3) Uani 1 1 d .
N6 N 0.9008(3) 0.59774(10) 0.06403(16) 0.0121(3) Uani 1 1 d .
N7 N 1.1045(3) 0.56591(9) 0.12257(15) 0.0105(3) Uani 1 1 d .
N8 N 1.0686(3) 0.50802(9) 0.22305(15) 0.0130(3) Uani 1 1 d .

loop_
_atom_site_aniso_label
_atom_site_aniso_U_11
_atom_site_aniso_U_22
_atom_site_aniso_U_33
_atom_site_aniso_U_23
_atom_site_aniso_U_13
_atom_site_aniso_U_12
Zn1 0.00773(10) 0.00917(12) 0.01009(12) 0.00034(8) 0.00132(7) -0.00016(8)
C1 0.0111(8) 0.0093(8) 0.0108(9) 0.0000(7) 0.0036(7) -0.0018(7)
C2 0.0115(8) 0.0114(9) 0.0144(9) -0.0021(7) -0.0005(7) 0.0004(7)
C3 0.0161(9) 0.0130(9) 0.0128(9) -0.0010(7) 0.0001(7) 0.0035(7)
C4 0.0131(9) 0.0130(9) 0.0175(10) 0.0010(7) 0.0069(7) -0.0004(7)
C5 0.0104(8) 0.0088(8) 0.0127(9) -0.0031(7) 0.0017(7) -0.0005(7)
N1 0.0131(7) 0.0111(7) 0.0105(7) -0.0005(6) 0.0007(6) 0.0005(6)
N2 0.0119(7) 0.0145(8) 0.0129(8) -0.0009(6) -0.0003(6) 0.0012(6)
N3 0.0122(7) 0.0149(8) 0.0140(8) -0.0019(6) 0.0002(6) 0.0020(6)
N4 0.0117(7) 0.0109(7) 0.0127(8) -0.0005(6) 0.0014(6) 0.0009(6)
N5 0.0105(7) 0.0110(7) 0.0115(7) -0.0013(6) 0.0042(6) -0.0005(6)
N6 0.0095(7) 0.0125(7) 0.0146(8) -0.0017(6) 0.0032(6) -0.0004(6)
N7 0.0087(7) 0.0097(7) 0.0133(8) -0.0004(6) 0.0022(6) -0.0004(6)
N8 0.0135(8) 0.0109(7) 0.0148(8) 0.0016(6) 0.0024(6) -0.0005(6)

loop_
_atom_type_symbol
_atom_type_description
_atom_type_scat_dispersion_real
_atom_type_scat_dispersion_imag
_atom_type_scat_source
C C 0.0033 0.0016 'International Tables Vol C Tables 4.2.6.8 and 6.1.1.4'
H H 0.0000 0.0000 'International Tables Vol C Tables 4.2.6.8 and 6.1.1.4'
N N 0.0061 0.0033 'International Tables Vol C Tables 4.2.6.8 and 6.1.1.4'
O O 0.0106 0.0060 'International Tables Vol C Tables 4.2.6.8 and 6.1.1.4'
Zn Zn 0.2839 1.4301 'International Tables Vol C Tables 4.2.6.8 and 6.1.1.4'

loop_
_geom_angle_atom_site_label_1
_geom_angle_atom_site_label_2
_geom_angle_atom_site_label_3
_geom_angle
_geom_angle_site_symmetry_1
_geom_angle_site_symmetry_3
N7 Zn1 N4 120.67(6) 1_455 4_575
N7 Zn1 N5 118.51(6) 1_455 .
N4 Zn1 N5 105.93(6) 4_575 .
N7 Zn1 N1 102.46(6) 1_455 .
N4 Zn1 N1 103.87(6) 4_575 .
N5 Zn1 N1 102.73(6) . .
N4 C1 N1 108.49(16) . .
N4 C1 C2 126.36(16) . .
N1 C1 C2 125.13(16) . .
C1 C2 C3 114.31(15) . .
C1 C2 H2A 108.7 . .
C3 C2 H2A 108.7 . .
C1 C2 H2B 108.7 . .
C3 C2 H2B 108.7 . .
H2A C2 H2B 107.6 . .
C4 C3 C2 114.68(15) 2_655 .
C4 C3 H3A 108.6 2_655 .
C2 C3 H3A 108.6 . .
C4 C3 H3B 108.6 2_655 .
C2 C3 H3B 108.6 . .
H3A C3 H3B 107.6 . .
C5 C4 C3 112.76(15) . 2_645
C5 C4 H4A 109.0 . .
C3 C4 H4A 109.0 2_645 .
C5 C4 H4B 109.0 . .
C3 C4 H4B 109.0 2_645 .
H4A C4 H4B 107.8 . .
N8 C5 N5 110.70(15) . .
N8 C5 C4 124.72(16) . .
N5 C5 C4 124.58(16) . .
C1 N1 N2 107.10(14) . .
C1 N1 Zn1 136.24(13) . .
N2 N1 Zn1 116.66(11) . .
N3 N2 N1 108.83(14) . .
N2 N3 N4 108.52(14) . .
C1 N4 N3 107.06(14) . .
C1 N4 Zn1 142.14(13) . 4_576
N3 N4 Zn1 110.60(11) . 4_576
N6 N5 C5 106.64(14) . .
N6 N5 Zn1 112.85(11) . .
C5 N5 Zn1 135.19(12) . .
N7 N6 N5 106.80(14) . .
N6 N7 N8 112.11(14) . .
N6 N7 Zn1 119.58(11) . 1_655
N8 N7 Zn1 125.37(12) . 1_655
C5 N8 N7 103.75(14) . .

loop_
_geom_bond_atom_site_label_1
_geom_bond_atom_site_label_2
_geom_bond_distance
_geom_bond_site_symmetry_2
Zn1 N7 1.9806(15) 1_455
Zn1 N4 1.9901(15) 4_575
Zn1 N5 1.9973(15) .
Zn1 N1 2.0152(15) .
C1 N4 1.338(2) .
C1 N1 1.338(2) .
C1 C2 1.499(2) .
C2 C3 1.540(2) .
C2 H2A 0.9700 .
C2 H2B 0.9700 .
C3 C4 1.533(3) 2_655
C3 H3A 0.9700 .
C3 H3B 0.9700 .
C4 C5 1.497(2) .
C4 C3 1.533(3) 2_645
C4 H4A 0.9700 .
C4 H4B 0.9700 .
C5 N8 1.328(2) .
C5 N5 1.351(2) .
N1 N2 1.364(2) .
N2 N3 1.297(2) .
N3 N4 1.368(2) .
N4 Zn1 1.9901(15) 4_576
N5 N6 1.3438(19) .
N6 N7 1.306(2) .
N7 N8 1.353(2) .
N7 Zn1 1.9806(15) 1_655

loop_
_geom_torsion_atom_site_label_1
_geom_torsion_atom_site_label_2
_geom_torsion_atom_site_label_3
_geom_torsion_atom_site_label_4
_geom_torsion
_geom_torsion_site_symmetry_1
_geom_torsion_site_symmetry_4
N4 C1 C2 C3 98.8(2) . .
N1 C1 C2 C3 -82.8(2) . .
C1 C2 C3 C4 -63.7(2) . 2_655
C3 C4 C5 N8 -24.8(2) 2_645 .
C3 C4 C5 N5 155.81(16) 2_645 .
N4 C1 N1 N2 0.26(19) . .
C2 C1 N1 N2 -178.38(16) . .
N4 C1 N1 Zn1 -179.00(13) . .
C2 C1 N1 Zn1 2.4(3) . .
N7 Zn1 N1 C1 -67.66(18) 1_455 .
N4 Zn1 N1 C1 58.69(18) 4_575 .
N5 Zn1 N1 C1 168.91(17) . .
N7 Zn1 N1 N2 113.13(13) 1_455 .
N4 Zn1 N1 N2 -120.52(12) 4_575 .
N5 Zn1 N1 N2 -10.31(13) . .
C1 N1 N2 N3 -0.16(19) . .
Zn1 N1 N2 N3 179.27(11) . .
N1 N2 N3 N4 -0.01(19) . .
N1 C1 N4 N3 -0.27(19) . .
C2 C1 N4 N3 178.35(16) . .
N1 C1 N4 Zn1 -174.11(15) . 4_576
C2 C1 N4 Zn1 4.5(3) . 4_576
N2 N3 N4 C1 0.17(19) . .
N2 N3 N4 Zn1 176.13(11) . 4_576
N8 C5 N5 N6 -0.64(19) . .
C4 C5 N5 N6 178.86(16) . .
N8 C5 N5 Zn1 -151.79(13) . .
C4 C5 N5 Zn1 27.7(3) . .
N7 Zn1 N5 N6 157.93(11) 1_455 .
N4 Zn1 N5 N6 18.58(13) 4_575 .
N1 Zn1 N5 N6 -90.08(12) . .
N7 Zn1 N5 C5 -52.18(18) 1_455 .
N4 Zn1 N5 C5 168.47(16) 4_575 .
N1 Zn1 N5 C5 59.80(18) . .
C5 N5 N6 N7 0.77(18) . .
Zn1 N5 N6 N7 159.11(11) . .
N5 N6 N7 N8 -0.65(19) . .
N5 N6 N7 Zn1 -162.30(11) . 1_655
N5 C5 N8 N7 0.25(19) . .
C4 C5 N8 N7 -179.25(16) . .
N6 N7 N8 C5 0.25(19) . .
Zn1 N7 N8 C5 160.64(12) 1_655 .
